data_1567585
loop_
_publ_author_name
'Rocco, Dalila'
'Nikoleti\'c, Anamarija'
'Prescimone, Alessandro'
'Constable, Edwin C.'
'Housecroft, Catherine E.'

_publ_section_title
;
 To Be or Not to Be a (4,4) Net: Reactions of
 4&#x2032;-{4-(N,N-Diethylaminophenyl)}- and
 4&#x2032;-{4-(N,N-Diphenylaminophenyl)}-3,2&#x2032;:6&#x2032;,3&#x2033;-
 and 4,2&#x2032;:6&#x2032;,4&#x2033;-Terpyridines with Cobalt(II)
 Thiocyanate
;
_journal_issue 8
_journal_name_full Crystals
_journal_page_first 1136
_journal_paper_doi 10.3390/cryst12081136
_journal_volume 12
_journal_year 2022
_chemical_formula_moiety 'C68 H48 Co N10 S2'
_chemical_formula_sum 'C68 H48 Co N10 S2'
_chemical_formula_weight 1128.21
_space_group_crystal_system monoclinic
_space_group_IT_number 14
_space_group_name_Hall '-P 2ybc'
_space_group_name_H-M_alt 'P 1 21/c 1'
_atom_sites_solution_hydrogens geom
_atom_sites_solution_primary direct
_audit_creation_date 2022-05-20
_audit_creation_method
;
Olex2 1.5
(compiled 2022.04.07 svn.rca3783a0 for OlexSys, GUI svn.r6498)
;
_cell_angle_alpha 90
_cell_angle_beta 101.524(2)
_cell_angle_gamma 90
_cell_formula_units_Z 2
_cell_length_a 8.7148(3)
_cell_length_b 18.4121(6)
_cell_length_c 18.2547(5)
_cell_measurement_reflns_used 25516
_cell_measurement_temperature 150
_cell_measurement_theta_max 72.92
_cell_measurement_theta_min 5.18
_cell_volume 2870.06(16)
_computing_cell_refinement 'X-Area Recipe 1.37.0.0 (STOE, 2021)'
_computing_data_collection 'X-Area Pilatus3_SV 1.31.175.0 (STOE, 2021)'
_computing_data_reduction
;
X-Area Integrate 2.5.1.0 (STOE, 2021)
X-Area LANA 2.6.2.0 (STOE, 2021)
;
_computing_molecular_graphics 'Olex2 1.5 (Dolomanov et al., 2009)'
_computing_publication_material 'Olex2 1.5 (Dolomanov et al., 2009)'
_computing_structure_refinement 'SHELXL 2018/3 (Sheldrick, 2015)'
_computing_structure_solution 'SHELXS  (Sheldrick, 2008)'
_diffrn_ambient_temperature 150
_diffrn_detector 'EIGER2 1M'
_diffrn_detector_area_resol_mean 13.33
_diffrn_detector_type 'DECTRIS EIGER2 1M'
_diffrn_measured_fraction_theta_full 0.996
_diffrn_measured_fraction_theta_max 0.987
_diffrn_measurement_details
;
 1953 frames, detector distance = 40 mm
;
_diffrn_measurement_device 'Eulerian 4-circle diffractometer'
_diffrn_measurement_device_type 'STOE STADIVARI'
_diffrn_measurement_method 'rotation method, \w scans'
_diffrn_radiation_collimation '1.2 0.6 mm diameter'
_diffrn_radiation_monochromator 'Graded multilayer mirror'
_diffrn_radiation_polarisn_norm 270
_diffrn_radiation_probe x-ray
_diffrn_radiation_type 'Cu K\a'
_diffrn_radiation_wavelength 1.54186
_diffrn_reflns_av_R_equivalents 0.1661
_diffrn_reflns_av_unetI/netI 0.0610
_diffrn_reflns_Laue_measured_fraction_full 0.996
_diffrn_reflns_Laue_measured_fraction_max 0.987
_diffrn_reflns_limit_h_max 10
_diffrn_reflns_limit_h_min -10
_diffrn_reflns_limit_k_max 22
_diffrn_reflns_limit_k_min -22
_diffrn_reflns_limit_l_max 12
_diffrn_reflns_limit_l_min -22
_diffrn_reflns_number 58771
_diffrn_reflns_point_group_measured_fraction_full 0.996
_diffrn_reflns_point_group_measured_fraction_max 0.987
_diffrn_reflns_theta_full 67.686
_diffrn_reflns_theta_max 73.144
_diffrn_reflns_theta_min 4.945
_diffrn_source 'Axo Cu'
_diffrn_source_current 1.00
_diffrn_source_power 0.050
_diffrn_source_voltage 50
_exptl_absorpt_coefficient_mu 3.430
_exptl_absorpt_correction_T_max 0.1992
_exptl_absorpt_correction_T_min 0.0792
_exptl_absorpt_correction_type multi-scan
_exptl_absorpt_process_details
;
STOE LANA, absorption correction by scaling of reflection intensities.
J. Koziskova, F. Hahn, J. Richter, J. Kozisek, "Comparison of different
absorption corrections on the model structure of tetrakis(\m~2~-acetato)-
diaqua-di-copper(II)", Acta Chimica Slovaca, vol. 9, no. 2, 2016, pp. 136 - 140.
Afterwards a spherical absorption correction was performed within STOE LANA.
;
_exptl_crystal_colour yellow
_exptl_crystal_colour_primary yellow
_exptl_crystal_density_diffrn 1.306
_exptl_crystal_density_method 'not measured'
_exptl_crystal_description block
_exptl_crystal_F_000 1170
_exptl_crystal_size_max 0.2
_exptl_crystal_size_mid 0.157
_exptl_crystal_size_min 0.12
_exptl_crystal_size_rad 0.160
_refine_diff_density_max 1.259
_refine_diff_density_min -0.721
_refine_diff_density_rms 0.127
_refine_ls_extinction_coef 0.0025(4)
_refine_ls_extinction_expression Fc^*^=kFc[1+0.001xFc^2^\l^3^/sin(2\q)]^-1/4^
_refine_ls_extinction_method 'SHELXL-2018/3 (Sheldrick 2018)'
_refine_ls_goodness_of_fit_ref 0.977
_refine_ls_hydrogen_treatment constr
_refine_ls_matrix_type full
_refine_ls_number_parameters 368
_refine_ls_number_reflns 5669
_refine_ls_number_restraints 0
_refine_ls_restrained_S_all 0.977
_refine_ls_R_factor_all 0.1614
_refine_ls_R_factor_gt 0.1458
_refine_ls_shift/su_max 0.000
_refine_ls_shift/su_mean 0.000
_refine_ls_structure_factor_coef Fsqd
_refine_ls_weighting_details 'w=1/[\s^2^(Fo^2^)+(0.1200P)^2^+30.0000P] where P=(Fo^2^+2Fc^2^)/3'
_refine_ls_weighting_scheme calc
_refine_ls_wR_factor_gt 0.3652
_refine_ls_wR_factor_ref 0.3729
_reflns_Friedel_coverage 0.000
_reflns_number_gt 4410
_reflns_number_total 5669
_reflns_threshold_expression 'I > 2\s(I)'
_cod_data_source_file NIA026_150K.cif
_cod_data_source_block nia026_150k
_cod_database_code 1567585
_shelx_shelxl_version_number 2018/3
_shelx_space_group_comment
;
The symmetry employed for this shelxl refinement is uniquely defined
by the following loop, which should always be used as a source of
symmetry information in preference to the above space-group names.
They are only intended as comments.
;
_shelx_estimated_absorpt_t_max 0.684
_shelx_estimated_absorpt_t_min 0.547
_olex2_refinement_description
;
1. Fixed Uiso
 At 1.2 times of:
  All C(H) groups
2.a Aromatic/amide H refined with riding coordinates:
 C1(H1), C4(H4), C15(H15), C10(H10), C14(H14), C2(H2), C26(H26), C7(H7),
 C18(H18), C29(H29), C13(H13), C23(H23), C25(H25), C21(H21), C11(H11), C30(H30),
  C24(H24), C27(H27), C19(H19), C5(H5), C20(H20), C33(H33), C32(H32), C31(H31)
;
_olex2_date_sample_data_collection 2022-05-19
_olex2_date_sample_submission 2022-05-16
_olex2_exptl_crystal_mounting_method 'The crystal was mounted on a mylar loop in perfluoroether oil'
_olex2_submission_original_sample_id NIA026_150K
_olex2_submission_special_instructions 'No special instructions were received'
_stoe_detector_distance '40.0 mm'
_stoe_detector_pixelsize_x '0.075 mm'
_stoe_detector_pixelsize_y '0.075 mm'
_stoe_detector_size_x '8.0 cm'
_stoe_detector_size_y '7.7 cm'
_stoe_evaluation_integration_a 5.6
_stoe_evaluation_integration_b -1.0
_stoe_evaluation_integration_ems 0.019
_stoe_evaluation_lana_bis_l_even_max -
_stoe_evaluation_lana_bis_l_odd_max -
_stoe_evaluation_lana_bos_l_even_max 6
_stoe_evaluation_lana_bos_l_odd_max 3
_stoe_evaluation_lana_completeness 98.9
_stoe_evaluation_lana_dxs_max_order 1
_stoe_evaluation_lana_dys_max_order 1
_stoe_evaluation_lana_fs_max_order 3
_stoe_evaluation_lana_max_2theta_available 146.3
_stoe_evaluation_lana_max_2theta_desired 146.3
_stoe_evaluation_lana_mean_redundancy 4.5
_stoe_evaluation_lana_number_refls_after_or 51282
_stoe_evaluation_lana_number_refls_outliers 8754
_stoe_evaluation_lana_number_refls_total 60036
_stoe_evaluation_lana_number_refls_unique 11421
_stoe_evaluation_lana_number_refls_written 58974
_stoe_evaluation_lana_or_c1 0.035
_stoe_evaluation_lana_or_c2 0
_stoe_evaluation_lana_or_c3 0
_stoe_evaluation_lana_or_c4 0.7
_stoe_evaluation_lana_point_group 2/m
_stoe_evaluation_lana_table
;
--------------------------------------
2Theta          12.4   28.2   44.0   59.8   75.6   91.4  107.2  123.0  138.8
--------------------------------------
<Resolution>    5.76   2.93   2.03   1.51   1.25   1.08   0.95   0.88   0.83
N(total)          47   1138   2805   6745  12889  14031   9429   8703   4249
<Redundancy>     1.2    2.8    3.1    4.3    6.3    5.9    4.0    4.0    2.9
Complet. [%%]    81.3   97.0  100.0  100.0  100.0  100.0   99.9  100.0   93.5
<I/sigma>      167.6   68.1   36.7   13.3    7.5    4.9    2.8    1.5    1.0
R(int)         0.006  0.024  0.026  0.058  0.077  0.089  0.158  0.238  0.315
--------------------------------------
;
_stoe_measurement_identifier NIA026_150K
_stoe_measurement_max_exposure_per_frame '15.0 s'
_stoe_measurement_mean_exposure_per_frame '14.6 s'
_stoe_measurement_min_exposure_per_frame '2.0 s'
_stoe_measurement_total_exposure_time '7.9 h'
_stoe_measurement_total_frame_number 1953
_stoe_measurement_total_run_number 34
_stoe_measurement_tube_power '50.0 W'

loop_
_space_group_symop_operation_xyz
'x, y, z'
'-x, y+1/2, -z+1/2'
'-x, -y, -z'
'x, -y-1/2, z-1/2'

loop_
_atom_site_label
_atom_site_type_symbol
_atom_site_fract_x
_atom_site_fract_y
_atom_site_fract_z
_atom_site_U_iso_or_equiv
_atom_site_adp_type
_atom_site_occupancy
_atom_site_site_symmetry_order
_atom_site_calc_flag
_atom_site_refinement_flags_posn
_atom_site_refinement_flags_adp
_atom_site_refinement_flags_occupancy
_atom_site_disorder_assembly
_atom_site_disorder_group
Co1 Co 0.500000 0.500000 0.500000 0.0496(6) Uani 1 2 d S . P . .
S1 S 0.1138(3) 0.31156(16) 0.48118(17) 0.0803(9) Uani 1 1 d . . . . .
N5 N 0.3283(9) 0.4210(4) 0.4721(4) 0.0591(18) Uani 1 1 d . . . . .
N1 N 0.3655(9) 0.5480(4) 0.5780(4) 0.0541(17) Uani 1 1 d . . . . .
C9 C -0.2356(10) 0.6292(5) 0.8199(5) 0.0539(19) Uani 1 1 d . . . . .
N2 N 0.1718(9) 0.7158(4) 0.7526(4) 0.0555(17) Uani 1 1 d . . . . .
C1 C 0.2541(11) 0.5130(5) 0.6052(5) 0.056(2) Uani 1 1 d . . . . .
H1 H 0.235817 0.463318 0.592134 0.068 Uiso 1 1 calc R U . . .
N4 N -0.6316(9) 0.5419(4) 0.8916(4) 0.0597(18) Uani 1 1 d . . . . .
C4 C 0.2997(10) 0.6538(5) 0.6394(5) 0.058(2) Uani 1 1 d . . . . .
H4 H 0.317244 0.704021 0.649500 0.069 Uiso 1 1 calc R U . . .
C16 C 0.1048(11) 0.7499(5) 0.8031(5) 0.055(2) Uani 1 1 d . . . . .
N3 N 0.3666(8) 0.5720(4) 0.4154(4) 0.0514(16) Uani 1 1 d . . . . .
C34 C 0.2381(11) 0.3742(5) 0.4748(5) 0.054(2) Uani 1 1 d . . . . .
C12 C -0.4977(10) 0.5705(5) 0.8691(5) 0.056(2) Uani 1 1 d . . . . .
C17 C 0.1904(11) 0.8154(4) 0.8380(5) 0.054(2) Uani 1 1 d . . . . .
C15 C -0.0268(11) 0.7247(5) 0.8252(5) 0.057(2) Uani 1 1 d . . . . .
H15 H -0.070191 0.751459 0.860688 0.068 Uiso 1 1 calc R U . . .
C10 C -0.2630(11) 0.6432(5) 0.8912(5) 0.059(2) Uani 1 1 d . . . . .
H10 H -0.191283 0.672755 0.924438 0.071 Uiso 1 1 calc R U . . .
C14 C -0.3414(11) 0.5830(5) 0.7743(5) 0.063(2) Uani 1 1 d . . . . .
H14 H -0.324038 0.570248 0.726186 0.076 Uiso 1 1 calc R U . . .
C6 C 0.1035(10) 0.6535(4) 0.7230(5) 0.0522(19) Uani 1 1 d . . . . .
C2 C 0.1647(11) 0.5442(4) 0.6506(5) 0.055(2) Uani 1 1 d . . . . .
H2 H 0.087669 0.516592 0.668525 0.066 Uiso 1 1 calc R U . . .
C26 C -0.7801(11) 0.6898(6) 0.9981(5) 0.064(2) Uani 1 1 d . . . . .
H26 H -0.777175 0.741328 1.000553 0.077 Uiso 1 1 calc R U . . .
C28 C -0.6846(11) 0.4701(5) 0.8669(5) 0.061(2) Uani 1 1 d . . . . .
C7 C -0.0295(10) 0.6258(5) 0.7417(5) 0.055(2) Uani 1 1 d . . . . .
H7 H -0.075497 0.583107 0.717580 0.066 Uiso 1 1 calc R U . . .
C8 C -0.0986(10) 0.6594(5) 0.7957(5) 0.0531(19) Uani 1 1 d . . . . .
C18 C 0.1213(11) 0.8689(5) 0.8741(5) 0.056(2) Uani 1 1 d . . . . .
H18 H 0.011972 0.867456 0.873145 0.067 Uiso 1 1 calc R U . . .
C29 C -0.8410(12) 0.4570(6) 0.8388(5) 0.070(3) Uani 1 1 d . . . . .
H29 H -0.914623 0.495736 0.832586 0.084 Uiso 1 1 calc R U . . .
C13 C -0.4701(10) 0.5559(5) 0.7980(5) 0.059(2) Uani 1 1 d . . . . .
H13 H -0.542206 0.526355 0.764981 0.071 Uiso 1 1 calc R U . . .
C23 C -0.7818(11) 0.5411(5) 0.9920(5) 0.061(2) Uani 1 1 d . . . . .
H23 H -0.782305 0.489535 0.991163 0.073 Uiso 1 1 calc R U . . .
C3 C 0.1890(10) 0.6175(5) 0.6702(5) 0.0519(19) Uani 1 1 d . . . . .
C25 C -0.8539(12) 0.6528(6) 1.0447(6) 0.072(3) Uani 1 1 d . . . . .
H25 H -0.903789 0.677745 1.079032 0.086 Uiso 1 1 calc R U . . .
C21 C 0.4332(12) 0.6229(5) 0.3795(6) 0.067(2) Uani 1 1 d . . . . .
H21 H 0.542865 0.620434 0.381527 0.080 Uiso 1 1 calc R U . . .
C11 C -0.3930(11) 0.6149(5) 0.9150(5) 0.060(2) Uani 1 1 d . . . . .
H11 H -0.409690 0.626353 0.963495 0.072 Uiso 1 1 calc R U . . .
C22 C -0.7061(10) 0.5783(5) 0.9427(5) 0.056(2) Uani 1 1 d . . . . .
C30 C -0.8882(14) 0.3885(7) 0.8202(6) 0.079(3) Uani 1 1 d . . . . .
H30 H -0.996008 0.379925 0.800321 0.094 Uiso 1 1 calc R U . . .
C24 C -0.8554(11) 0.5761(6) 1.0415(6) 0.071(3) Uani 1 1 d . . . . .
H24 H -0.907355 0.548960 1.073482 0.085 Uiso 1 1 calc R U . . .
C27 C -0.7071(11) 0.6539(5) 0.9456(6) 0.064(2) Uani 1 1 d . . . . .
H27 H -0.658776 0.681361 0.912443 0.077 Uiso 1 1 calc R U . . .
C19 C 0.2114(10) 0.9239(5) 0.9113(5) 0.0541(19) Uani 1 1 d . . . . .
H19 H 0.161815 0.960504 0.934975 0.065 Uiso 1 1 calc R U . . .
C5 C 0.3845(11) 0.6189(5) 0.5947(5) 0.058(2) Uani 1 1 d . . . . .
H5 H 0.459654 0.645780 0.574688 0.070 Uiso 1 1 calc R U . . .
C20 C 0.3496(11) 0.8215(5) 0.8397(5) 0.063(2) Uani 1 1 d . . . . .
H20 H 0.400741 0.787511 0.813522 0.075 Uiso 1 1 calc R U . . .
C33 C -0.5762(13) 0.4139(6) 0.8746(6) 0.075(3) Uani 1 1 d . . . . .
H33 H -0.468155 0.422794 0.893552 0.090 Uiso 1 1 calc R U . . .
C32 C -0.6301(17) 0.3444(7) 0.8540(8) 0.094(4) Uani 1 1 d . . . . .
H32 H -0.557496 0.305497 0.857392 0.113 Uiso 1 1 calc R U . . .
C31 C -0.7878(18) 0.3310(7) 0.8286(7) 0.098(4) Uani 1 1 d . . . . .
H31 H -0.825103 0.283013 0.817327 0.118 Uiso 1 1 calc R U . . .

loop_
_atom_site_aniso_label
_atom_site_aniso_U_11
_atom_site_aniso_U_22
_atom_site_aniso_U_33
_atom_site_aniso_U_23
_atom_site_aniso_U_13
_atom_site_aniso_U_12
Co1 0.0524(11) 0.0412(10) 0.0581(11) 0.0050(8) 0.0179(8) 0.0014(8)
S1 0.0820(18) 0.0724(17) 0.0850(18) 0.0149(14) 0.0131(14) -0.0230(14)
N5 0.062(4) 0.049(4) 0.070(5) 0.005(3) 0.022(4) 0.006(3)
N1 0.062(4) 0.045(4) 0.059(4) 0.002(3) 0.022(3) 0.002(3)
C9 0.057(5) 0.050(5) 0.057(5) -0.002(4) 0.017(4) 0.000(4)
N2 0.068(5) 0.048(4) 0.052(4) -0.003(3) 0.016(3) 0.000(3)
C1 0.064(5) 0.053(5) 0.054(5) -0.002(4) 0.017(4) -0.007(4)
N4 0.053(4) 0.057(4) 0.071(5) -0.006(4) 0.016(3) -0.009(3)
C4 0.060(5) 0.051(5) 0.065(5) 0.001(4) 0.019(4) -0.008(4)
C16 0.065(5) 0.046(4) 0.055(5) -0.005(4) 0.018(4) -0.007(4)
N3 0.058(4) 0.043(3) 0.056(4) 0.011(3) 0.016(3) 0.008(3)
C34 0.062(5) 0.050(5) 0.051(4) 0.004(4) 0.014(4) 0.001(4)
C12 0.059(5) 0.048(4) 0.063(5) -0.003(4) 0.015(4) -0.005(4)
C17 0.069(5) 0.046(4) 0.049(4) -0.006(3) 0.018(4) -0.009(4)
C15 0.065(5) 0.054(5) 0.054(5) -0.004(4) 0.016(4) -0.001(4)
C10 0.062(5) 0.059(5) 0.056(5) -0.003(4) 0.011(4) -0.008(4)
C14 0.063(5) 0.072(6) 0.055(5) -0.007(4) 0.012(4) -0.006(5)
C6 0.060(5) 0.046(4) 0.053(4) -0.003(3) 0.017(4) -0.005(4)
C2 0.066(5) 0.044(4) 0.057(5) -0.001(4) 0.018(4) -0.008(4)
C26 0.055(5) 0.061(6) 0.075(6) 0.000(5) 0.008(4) 0.009(4)
C28 0.062(5) 0.058(5) 0.062(5) 0.000(4) 0.007(4) -0.004(4)
C7 0.058(5) 0.052(5) 0.056(5) -0.002(4) 0.014(4) -0.005(4)
C8 0.056(5) 0.052(5) 0.052(4) -0.003(4) 0.014(4) 0.000(4)
C18 0.058(5) 0.050(5) 0.061(5) -0.005(4) 0.015(4) -0.001(4)
C29 0.070(6) 0.077(7) 0.062(5) 0.007(5) 0.009(5) -0.012(5)
C13 0.051(5) 0.065(5) 0.059(5) -0.005(4) 0.007(4) -0.009(4)
C23 0.063(5) 0.053(5) 0.068(5) 0.000(4) 0.016(4) -0.011(4)
C3 0.055(5) 0.049(4) 0.054(4) -0.004(4) 0.017(4) -0.006(4)
C25 0.067(6) 0.070(6) 0.079(7) -0.006(5) 0.020(5) 0.005(5)
C21 0.063(6) 0.066(6) 0.075(6) 0.020(5) 0.021(5) 0.011(5)
C11 0.065(5) 0.056(5) 0.061(5) -0.005(4) 0.021(4) -0.010(4)
C22 0.048(4) 0.053(5) 0.067(5) -0.002(4) 0.012(4) -0.003(4)
C30 0.081(7) 0.087(8) 0.064(6) -0.014(5) 0.007(5) -0.021(6)
C24 0.060(6) 0.079(7) 0.075(6) 0.005(5) 0.019(5) -0.006(5)
C27 0.065(6) 0.054(5) 0.074(6) 0.010(4) 0.013(5) 0.002(4)
C19 0.062(5) 0.046(4) 0.054(4) -0.006(4) 0.010(4) 0.001(4)
C5 0.064(5) 0.052(5) 0.063(5) 0.000(4) 0.025(4) -0.008(4)
C20 0.072(6) 0.051(5) 0.071(6) -0.018(4) 0.030(5) -0.009(4)
C33 0.075(7) 0.063(6) 0.081(7) -0.009(5) 0.006(5) -0.009(5)
C32 0.111(10) 0.060(7) 0.108(9) -0.020(6) 0.015(8) -0.009(6)
C31 0.125(12) 0.077(8) 0.092(9) -0.024(7) 0.022(8) -0.034(8)

loop_
_atom_type_symbol
_atom_type_description
_atom_type_scat_dispersion_real
_atom_type_scat_dispersion_imag
_atom_type_scat_source
C C 0.0181 0.0091 'International Tables Vol C Tables 4.2.6.8 and 6.1.1.4'
H H 0.0000 0.0000 'International Tables Vol C Tables 4.2.6.8 and 6.1.1.4'
Co Co -2.3653 3.6143 'International Tables Vol C Tables 4.2.6.8 and 6.1.1.4'
N N 0.0311 0.0180 'International Tables Vol C Tables 4.2.6.8 and 6.1.1.4'
S S 0.3331 0.5567 'International Tables Vol C Tables 4.2.6.8 and 6.1.1.4'

loop_
_geom_angle_atom_site_label_1
_geom_angle_atom_site_label_2
_geom_angle_atom_site_label_3
_geom_angle
_geom_angle_site_symmetry_1
_geom_angle_site_symmetry_3
_geom_angle_publ_flag
N5 Co1 N5 180.0 3_666 . ?
N5 Co1 N1 89.4(3) 3_666 3_666 ?
N5 Co1 N1 90.6(3) 3_666 . ?
N5 Co1 N1 89.4(3) . . ?
N5 Co1 N1 90.6(3) . 3_666 ?
N5 Co1 N3 89.8(3) 3_666 3_666 ?
N5 Co1 N3 89.8(3) . . ?
N5 Co1 N3 90.2(3) 3_666 . ?
N5 Co1 N3 90.2(3) . 3_666 ?
N1 Co1 N1 180.0(3) 3_666 . ?
N3 Co1 N1 93.6(3) 3_666 . ?
N3 Co1 N1 93.6(3) . 3_666 ?
N3 Co1 N1 86.4(3) 3_666 3_666 ?
N3 Co1 N1 86.4(3) . . ?
N3 Co1 N3 180.0 3_666 . ?
C34 N5 Co1 163.7(7) . . ?
C1 N1 Co1 124.4(6) . . ?
C1 N1 C5 116.7(7) . . ?
C5 N1 Co1 118.6(6) . . ?
C10 C9 C14 116.9(8) . . ?
C10 C9 C8 120.9(8) . . ?
C14 C9 C8 122.1(8) . . ?
C16 N2 C6 117.0(7) . . ?
N1 C1 H1 117.9 . . ?
N1 C1 C2 124.3(8) . . ?
C2 C1 H1 117.9 . . ?
C12 N4 C28 118.8(7) . . ?
C22 N4 C12 122.1(7) . . ?
C22 N4 C28 118.8(7) . . ?
C3 C4 H4 119.3 . . ?
C5 C4 H4 119.3 . . ?
C5 C4 C3 121.4(8) . . ?
N2 C16 C17 115.0(8) . . ?
N2 C16 C15 123.2(8) . . ?
C15 C16 C17 121.6(8) . . ?
C21 N3 Co1 123.3(6) . . ?
C21 N3 C19 117.6(7) . 4_575 ?
C19 N3 Co1 117.5(5) 4_575 . ?
N5 C34 S1 178.0(8) . . ?
C13 C12 N4 120.3(8) . . ?
C11 C12 N4 122.1(8) . . ?
C11 C12 C13 117.6(8) . . ?
C18 C17 C16 123.3(8) . . ?
C20 C17 C16 119.2(8) . . ?
C20 C17 C18 117.4(8) . . ?
C16 C15 H15 119.7 . . ?
C16 C15 C8 120.6(8) . . ?
C8 C15 H15 119.7 . . ?
C9 C10 H10 119.2 . . ?
C11 C10 C9 121.5(8) . . ?
C11 C10 H10 119.2 . . ?
C9 C14 H14 119.5 . . ?
C13 C14 C9 121.0(8) . . ?
C13 C14 H14 119.5 . . ?
N2 C6 C7 122.8(8) . . ?
N2 C6 C3 113.5(7) . . ?
C7 C6 C3 123.7(8) . . ?
C1 C2 H2 120.6 . . ?
C1 C2 C3 118.8(8) . . ?
C3 C2 H2 120.6 . . ?
C25 C26 H26 119.1 . . ?
C25 C26 C27 121.7(10) . . ?
C27 C26 H26 119.1 . . ?
C29 C28 N4 120.5(9) . . ?
C29 C28 C33 120.7(10) . . ?
C33 C28 N4 118.8(9) . . ?
C6 C7 H7 119.4 . . ?
C6 C7 C8 121.1(8) . . ?
C8 C7 H7 119.4 . . ?
C15 C8 C9 122.3(8) . . ?
C7 C8 C9 122.5(8) . . ?
C7 C8 C15 115.2(8) . . ?
C17 C18 H18 120.1 . . ?
C19 C18 C17 119.9(8) . . ?
C19 C18 H18 120.1 . . ?
C28 C29 H29 120.5 . . ?
C30 C29 C28 119.1(11) . . ?
C30 C29 H29 120.5 . . ?
C12 C13 H13 119.1 . . ?
C14 C13 C12 121.8(8) . . ?
C14 C13 H13 119.1 . . ?
C22 C23 H23 118.7 . . ?
C24 C23 H23 118.7 . . ?
C24 C23 C22 122.6(9) . . ?
C4 C3 C6 122.0(8) . . ?
C4 C3 C2 116.4(8) . . ?
C2 C3 C6 121.6(7) . . ?
C26 C25 H25 120.6 . . ?
C26 C25 C24 118.7(10) . . ?
C24 C25 H25 120.6 . . ?
N3 C21 H21 118.6 . . ?
N3 C21 C20 122.9(9) . 4_575 ?
C20 C21 H21 118.6 4_575 . ?
C12 C11 C10 121.0(9) . . ?
C12 C11 H11 119.5 . . ?
C10 C11 H11 119.5 . . ?
C23 C22 N4 122.3(8) . . ?
C27 C22 N4 120.6(8) . . ?
C27 C22 C23 117.1(9) . . ?
C29 C30 H30 118.6 . . ?
C29 C30 C31 122.8(12) . . ?
C31 C30 H30 118.6 . . ?
C23 C24 C25 119.8(10) . . ?
C23 C24 H24 120.1 . . ?
C25 C24 H24 120.1 . . ?
C26 C27 H27 120.0 . . ?
C22 C27 C26 120.0(9) . . ?
C22 C27 H27 120.0 . . ?
N3 C19 C18 122.6(8) 4_576 . ?
N3 C19 H19 118.7 4_576 . ?
C18 C19 H19 118.7 . . ?
N1 C5 C4 122.4(8) . . ?
N1 C5 H5 118.8 . . ?
C4 C5 H5 118.8 . . ?
C17 C20 H20 120.2 . . ?
C21 C20 C17 119.5(8) 4_576 . ?
C21 C20 H20 120.2 4_576 . ?
C28 C33 H33 120.9 . . ?
C28 C33 C32 118.2(11) . . ?
C32 C33 H33 120.9 . . ?
C33 C32 H32 119.5 . . ?
C31 C32 C33 121.0(13) . . ?
C31 C32 H32 119.5 . . ?
C30 C31 C32 118.2(12) . . ?
C30 C31 H31 120.9 . . ?
C32 C31 H31 120.9 . . ?

loop_
_geom_bond_atom_site_label_1
_geom_bond_atom_site_label_2
_geom_bond_distance
_geom_bond_site_symmetry_2
_geom_bond_publ_flag
Co1 N5 2.076(8) 3_666 ?
Co1 N5 2.076(8) . ?
Co1 N1 2.202(7) . ?
Co1 N1 2.202(7) 3_666 ?
Co1 N3 2.186(7) 3_666 ?
Co1 N3 2.186(6) . ?
S1 C34 1.602(9) . ?
N5 C34 1.174(11) . ?
N1 C1 1.340(11) . ?
N1 C5 1.344(11) . ?
C9 C10 1.394(12) . ?
C9 C14 1.400(12) . ?
C9 C8 1.463(12) . ?
N2 C16 1.343(11) . ?
N2 C6 1.355(11) . ?
C1 H1 0.9500 . ?
C1 C2 1.373(12) . ?
N4 C12 1.413(11) . ?
N4 C28 1.442(12) . ?
N4 C22 1.407(11) . ?
C4 H4 0.9500 . ?
C4 C3 1.383(11) . ?
C4 C5 1.365(12) . ?
C16 C17 1.492(11) . ?
C16 C15 1.370(12) . ?
N3 C21 1.340(11) . ?
N3 C19 1.342(11) 4_575 ?
C12 C13 1.393(12) . ?
C12 C11 1.377(12) . ?
C17 C18 1.387(12) . ?
C17 C20 1.387(12) . ?
C15 H15 0.9500 . ?
C15 C8 1.412(12) . ?
C10 H10 0.9500 . ?
C10 C11 1.393(12) . ?
C14 H14 0.9500 . ?
C14 C13 1.374(12) . ?
C6 C7 1.370(11) . ?
C6 C3 1.486(11) . ?
C2 H2 0.9500 . ?
C2 C3 1.401(11) . ?
C26 H26 0.9500 . ?
C26 C25 1.349(14) . ?
C26 C27 1.415(13) . ?
C28 C29 1.379(13) . ?
C28 C33 1.389(14) . ?
C7 H7 0.9500 . ?
C7 C8 1.398(12) . ?
C18 H18 0.9500 . ?
C18 C19 1.375(12) . ?
C29 H29 0.9500 . ?
C29 C30 1.350(15) . ?
C13 H13 0.9500 . ?
C23 H23 0.9500 . ?
C23 C22 1.397(12) . ?
C23 C24 1.369(13) . ?
C25 H25 0.9500 . ?
C25 C24 1.412(15) . ?
C21 H21 0.9500 . ?
C21 C20 1.377(12) 4_575 ?
C11 H11 0.9500 . ?
C22 C27 1.394(12) . ?
C30 H30 0.9500 . ?
C30 C31 1.362(18) . ?
C24 H24 0.9500 . ?
C27 H27 0.9500 . ?
C19 H19 0.9500 . ?
C5 H5 0.9500 . ?
C20 H20 0.9500 . ?
C33 H33 0.9500 . ?
C33 C32 1.389(15) . ?
C32 H32 0.9500 . ?
C32 C31 1.381(18) . ?
C31 H31 0.9500 . ?

loop_
_geom_torsion_atom_site_label_1
_geom_torsion_atom_site_label_2
_geom_torsion_atom_site_label_3
_geom_torsion_atom_site_label_4
_geom_torsion
_geom_torsion_site_symmetry_1
_geom_torsion_site_symmetry_2
_geom_torsion_site_symmetry_3
_geom_torsion_site_symmetry_4
_geom_torsion_publ_flag
Co1 N1 C1 C2 -176.4(7) . . . . ?
Co1 N1 C5 C4 176.5(7) . . . . ?
Co1 N3 C21 C20 -164.6(8) . . . 4_575 ?
N1 C1 C2 C3 0.4(14) . . . . ?
C9 C10 C11 C12 1.5(15) . . . . ?
C9 C14 C13 C12 -2.7(15) . . . . ?
N2 C16 C17 C18 161.0(8) . . . . ?
N2 C16 C17 C20 -23.8(12) . . . . ?
N2 C16 C15 C8 0.9(15) . . . . ?
N2 C6 C7 C8 -3.0(14) . . . . ?
N2 C6 C3 C4 -16.6(12) . . . . ?
N2 C6 C3 C2 161.5(8) . . . . ?
C1 N1 C5 C4 2.4(14) . . . . ?
C1 C2 C3 C4 2.2(13) . . . . ?
C1 C2 C3 C6 -176.1(8) . . . . ?
N4 C12 C13 C14 179.7(9) . . . . ?
N4 C12 C11 C10 -179.1(9) . . . . ?
N4 C28 C29 C30 -176.2(9) . . . . ?
N4 C28 C33 C32 176.9(10) . . . . ?
N4 C22 C27 C26 -179.0(8) . . . . ?
C16 N2 C6 C7 1.1(13) . . . . ?
C16 N2 C6 C3 -177.4(8) . . . . ?
C16 C17 C18 C19 173.5(8) . . . . ?
C16 C17 C20 C21 -172.2(9) . . . 4_576 ?
C16 C15 C8 C9 177.6(9) . . . . ?
C16 C15 C8 C7 -2.5(13) . . . . ?
C12 N4 C28 C29 -134.1(10) . . . . ?
C12 N4 C28 C33 48.4(13) . . . . ?
C12 N4 C22 C23 -148.3(9) . . . . ?
C12 N4 C22 C27 32.0(13) . . . . ?
C17 C16 C15 C8 -174.9(8) . . . . ?
C17 C18 C19 N3 -1.1(13) . . . 4_576 ?
C15 C16 C17 C18 -22.9(14) . . . . ?
C15 C16 C17 C20 152.3(9) . . . . ?
C10 C9 C14 C13 3.0(14) . . . . ?
C10 C9 C8 C15 -27.4(14) . . . . ?
C10 C9 C8 C7 152.7(9) . . . . ?
C14 C9 C10 C11 -2.4(14) . . . . ?
C14 C9 C8 C15 155.1(9) . . . . ?
C14 C9 C8 C7 -24.9(14) . . . . ?
C6 N2 C16 C17 175.9(8) . . . . ?
C6 N2 C16 C15 -0.1(13) . . . . ?
C6 C7 C8 C9 -176.6(9) . . . . ?
C6 C7 C8 C15 3.5(13) . . . . ?
C26 C25 C24 C23 0.5(16) . . . . ?
C28 N4 C12 C13 36.6(13) . . . . ?
C28 N4 C12 C11 -145.2(9) . . . . ?
C28 N4 C22 C23 25.7(13) . . . . ?
C28 N4 C22 C27 -154.1(9) . . . . ?
C28 C29 C30 C31 0.7(17) . . . . ?
C28 C33 C32 C31 -2.0(19) . . . . ?
C7 C6 C3 C4 164.9(9) . . . . ?
C7 C6 C3 C2 -17.0(14) . . . . ?
C8 C9 C10 C11 179.9(9) . . . . ?
C8 C9 C14 C13 -179.4(9) . . . . ?
C18 C17 C20 C21 3.2(14) . . . 4_576 ?
C29 C28 C33 C32 -0.6(16) . . . . ?
C29 C30 C31 C32 -3.1(19) . . . . ?
C13 C12 C11 C10 -0.9(14) . . . . ?
C23 C22 C27 C26 1.2(14) . . . . ?
C3 C4 C5 N1 0.1(15) . . . . ?
C3 C6 C7 C8 175.4(8) . . . . ?
C25 C26 C27 C22 -1.9(15) . . . . ?
C11 C12 C13 C14 1.5(14) . . . . ?
C22 N4 C12 C13 -149.4(9) . . . . ?
C22 N4 C12 C11 28.7(14) . . . . ?
C22 N4 C28 C29 51.8(13) . . . . ?
C22 N4 C28 C33 -125.8(10) . . . . ?
C22 C23 C24 C25 -1.2(16) . . . . ?
C24 C23 C22 N4 -179.5(9) . . . . ?
C24 C23 C22 C27 0.3(14) . . . . ?
C27 C26 C25 C24 1.0(15) . . . . ?
C19 N3 C21 C20 0.6(14) 4_575 . . 4_575 ?
C5 N1 C1 C2 -2.7(14) . . . . ?
C5 C4 C3 C6 175.8(9) . . . . ?
C5 C4 C3 C2 -2.4(14) . . . . ?
C20 C17 C18 C19 -1.7(13) . . . . ?
C33 C28 C29 C30 1.3(16) . . . . ?
C33 C32 C31 C30 4(2) . . . . ?
